data_4331405
loop_
_publ_author_name
'Liu, X.'
'Ji, M.'
'Ning, G.'
'An, Y.'
'Jia, C.'
'Baiyin, M.'

_publ_section_title
;
 A solvothermal synthesis and structure of K2 Ag2 Ge S4 with the simplest
 helical chains
;
_journal_name_full 'Inorganic Chemistry Communications'
_journal_page_first 114
_journal_page_last 116
_journal_paper_doi 10.1016/j.inoche.2003.10.014
_journal_volume 7
_journal_year 2004
_chemical_formula_sum 'Ag2 Ge Rb2 S4'
_chemical_name_systematic 'Rb2 Ag2 Ge S4'
_space_group_IT_number 15
_symmetry_space_group_name_Hall '-C 2yc'
_symmetry_space_group_name_H-M 'C 1 2/c 1'
_cell_angle_alpha 90
_cell_angle_beta 115.518
_cell_angle_gamma 90
_cell_formula_units_Z 4
_cell_length_a 7.4742
_cell_length_b 22.116
_cell_length_c 6.2902
_cell_volume 938.337
_citation_journal_id_ASTM ICCOFP
_cod_data_source_file silver2-3_82.cif
_cod_data_source_block Ag2Ge1Rb2S4
_cod_original_cell_volume 938.3371
_cod_original_formula_sum 'Ag2 Ge1 Rb2 S4'
_cod_database_code 4331405

loop_
_symmetry_equiv_pos_as_xyz
x,y,z
-x,y,-z+1/2
-x,-y,-z
x,-y,z-1/2
x+1/2,y+1/2,z
-x+1/2,y+1/2,-z+1/2
-x+1/2,-y+1/2,-z
x+1/2,-y+1/2,z-1/2

loop_
_atom_site_label
_atom_site_type_symbol
_atom_site_fract_x
_atom_site_fract_y
_atom_site_fract_z
_atom_site_occupancy
_atom_site_U_iso_or_equiv
Rb1 Rb+1 0 0.06097 -1.25 1 0.0
Ag1 Ag+1 0.5 0.03174 0.25 1 0.0
Rb2 Rb+1 0 0.19131 -0.75 1 0.0
Ge1 Ge+4 0.5 0.12408 -0.25 1 0.0
S2 S-2 0.2995 0.18155 -0.1599 1 0.0
Ag2 Ag+1 -0.5 0.18582 -0.75 1 0.0
S1 S-2 0.7042 0.06697 0.0497 1 0.0
